data_7017233
loop_
_publ_author_name
'Madhu, Vedichi'
'Das, Samar K.'

_publ_section_title
;
 Neutral coordination polymers based on a metal-mono(dithiolene) complex:
 synthesis, crystal structure and supramolecular chemistry of
 [Zn(dmit)(4,4'-bpy)](n), [Zn(dmit)(4,4'-bpe)](n) and [Zn(dmit)(bix)](n)
 (4,4'-bpy = 4,4'-bipyridine, 4,4'-bpe = trans-1,2-bis(4-pyridyl)ethene,
 bix = 1,4-bis(imidazole-1-ylmethyl)-benzene.
;
_journal_issue 48
_journal_name_full 'Dalton transactions (Cambridge, England : 2003)'
_journal_page_first 12901
_journal_page_last 12908
_journal_paper_doi 10.1039/c1dt10814j
_journal_volume 40
_journal_year 2011
_chemical_formula_sum 'C60 H42 N8 O2 S20 Zn4'
_chemical_formula_weight 1809.70
_chemical_name_systematic
;
?
;
_space_group_IT_number 2
_symmetry_cell_setting triclinic
_symmetry_space_group_name_Hall '-P 1'
_symmetry_space_group_name_H-M 'P -1'
_atom_sites_solution_hydrogens geom
_atom_sites_solution_primary direct
_atom_sites_solution_secondary difmap
_audit_creation_method SHELXL-97
_cell_angle_alpha 105.288(3)
_cell_angle_beta 97.714(4)
_cell_angle_gamma 94.959(4)
_cell_formula_units_Z 2
_cell_length_a 9.211(2)
_cell_length_b 19.641(4)
_cell_length_c 20.970(5)
_cell_measurement_reflns_used 3196
_cell_measurement_temperature 273(2)
_cell_measurement_theta_max 28.10
_cell_measurement_theta_min 2.31
_cell_volume 3596.8(14)
_computing_cell_refinement 'Bruker Smart (2003)'
_computing_data_collection 'Bruker Smart (2003)'
_computing_data_reduction 'Bruker SAINT-plus (2003)'
_computing_molecular_graphics 'Diamond 2.1'
_computing_publication_material SHELXTL-97
_computing_structure_refinement 'SHELXL-97 (Sheldrick, 1997)'
_computing_structure_solution 'SHELXS-97 (Sheldrick, 1990)'
_diffrn_ambient_temperature 273(2)
_diffrn_measured_fraction_theta_full 0.997
_diffrn_measured_fraction_theta_max 0.997
_diffrn_measurement_device_type 'CCD area detector'
_diffrn_measurement_method 'phi and omega scans'
_diffrn_radiation_monochromator graphite
_diffrn_radiation_source 'fine-focus sealed tube'
_diffrn_radiation_type MoK\a
_diffrn_radiation_wavelength 0.71073
_diffrn_reflns_av_R_equivalents 0.2600
_diffrn_reflns_av_sigmaI/netI 0.2897
_diffrn_reflns_limit_h_max 10
_diffrn_reflns_limit_h_min -10
_diffrn_reflns_limit_k_max 23
_diffrn_reflns_limit_k_min -23
_diffrn_reflns_limit_l_max 24
_diffrn_reflns_limit_l_min -24
_diffrn_reflns_number 33824
_diffrn_reflns_theta_full 25.00
_diffrn_reflns_theta_max 25.00
_diffrn_reflns_theta_min 1.08
_exptl_absorpt_coefficient_mu 1.947
_exptl_absorpt_correction_T_max 0.8757
_exptl_absorpt_correction_T_min 0.5573
_exptl_absorpt_correction_type empirical
_exptl_absorpt_process_details 'SADABS (sheldrick 1997)'
_exptl_crystal_colour redish-purple
_exptl_crystal_density_diffrn 1.671
_exptl_crystal_density_method 'not measured'
_exptl_crystal_description needle
_exptl_crystal_F_000 1828
_exptl_crystal_size_max 0.34
_exptl_crystal_size_mid 0.10
_exptl_crystal_size_min 0.07
_refine_diff_density_max 0.736
_refine_diff_density_min -0.694
_refine_diff_density_rms 0.127
_refine_ls_extinction_method none
_refine_ls_goodness_of_fit_ref 0.935
_refine_ls_hydrogen_treatment none
_refine_ls_matrix_type full
_refine_ls_number_parameters 847
_refine_ls_number_reflns 12619
_refine_ls_number_restraints 0
_refine_ls_restrained_S_all 0.935
_refine_ls_R_factor_all 0.2231
_refine_ls_R_factor_gt 0.0873
_refine_ls_shift/su_max 0.004
_refine_ls_shift/su_mean 0.000
_refine_ls_structure_factor_coef Fsqd
_refine_ls_weighting_details 'calc w=1/[\s^2^(Fo^2^)+(0.0720P)^2^+0.0000P] where P=(Fo^2^+2Fc^2^)/3'
_refine_ls_weighting_scheme calc
_refine_ls_wR_factor_gt 0.1813
_refine_ls_wR_factor_ref 0.2424
_reflns_number_gt 4899
_reflns_number_total 12619
_reflns_threshold_expression >2sigma(I)
_cod_data_source_file c1dt10814j.txt
_cod_data_source_block skd49_m
_cod_original_cell_volume 3596.7(14)
_cod_original_sg_symbol_H-M P-1
_cod_database_code 7017233

loop_
_symmetry_equiv_pos_as_xyz
'x, y, z'
'-x, -y, -z'

loop_
_atom_site_label
_atom_site_type_symbol
_atom_site_fract_x
_atom_site_fract_y
_atom_site_fract_z
_atom_site_U_iso_or_equiv
_atom_site_adp_type
_atom_site_occupancy
_atom_site_symmetry_multiplicity
_atom_site_calc_flag
_atom_site_refinement_flags
O2 O 0.737(2) 0.3834(9) 0.3544(7) 0.201(9) Uani 1 1 d .
O1 O 0.048(2) 0.3788(8) 0.8967(7) 0.195(9) Uani 1 1 d .
Zn1 Zn -0.05707(15) 0.14700(8) 0.44703(6) 0.0402(4) Uani 1 1 d .
Zn2 Zn 0.83034(15) 0.33019(8) 1.04508(7) 0.0415(4) Uani 1 1 d .
Zn3 Zn 0.45498(17) 0.43894(8) 0.64572(8) 0.0507(5) Uani 1 1 d .
Zn4 Zn 1.42778(17) 1.03059(8) 0.83658(8) 0.0511(5) Uani 1 1 d .
S8 S 1.2504(4) 0.49673(19) 1.09135(18) 0.0523(10) Uani 1 1 d .
S2 S -0.2744(4) 0.19636(19) 0.44994(17) 0.0484(10) Uani 1 1 d .
S4 S -0.5660(4) 0.1131(2) 0.43692(18) 0.0514(10) Uani 1 1 d .
S9 S 1.3428(4) 0.3589(2) 1.05504(18) 0.0542(10) Uani 1 1 d .
S3 S -0.4695(4) -0.02336(19) 0.40262(18) 0.0547(11) Uani 1 1 d .
S1 S -0.1515(4) 0.03018(19) 0.41195(17) 0.0493(10) Uani 1 1 d .
S13 S 0.0156(4) 0.3968(2) 0.49414(19) 0.0634(12) Uani 1 1 d .
S16 S 1.6360(4) 1.0201(2) 0.78735(18) 0.0593(11) Uani 1 1 d .
S19 S 1.8571(5) 1.0933(2) 0.99452(18) 0.0673(12) Uani 1 1 d .
S11 S 0.3405(4) 0.4107(2) 0.53740(17) 0.0565(11) Uani 1 1 d .
S12 S 0.2522(4) 0.4621(2) 0.69842(18) 0.0641(12) Uani 1 1 d .
S6 S 1.0447(4) 0.27786(19) 1.03669(18) 0.0508(10) Uani 1 1 d .
S17 S 1.5334(4) 1.0698(2) 0.94598(17) 0.0621(12) Uani 1 1 d .
S10 S 1.5714(4) 0.4854(2) 1.0964(2) 0.0758(14) Uani 1 1 d .
S18 S 1.9407(4) 1.0446(2) 0.86602(19) 0.0672(12) Uani 1 1 d .
S7 S 0.9315(4) 0.4454(2) 1.0802(2) 0.0611(12) Uani 1 1 d .
S14 S -0.0575(4) 0.4344(2) 0.62546(19) 0.0648(12) Uani 1 1 d .
S5 S -0.7866(4) -0.0145(2) 0.4134(2) 0.0687(13) Uani 1 1 d .
S15 S -0.3010(4) 0.3961(3) 0.5088(2) 0.0779(14) Uani 1 1 d .
S20 S 2.1734(5) 1.0840(3) 0.9869(2) 0.0846(15) Uani 1 1 d .
C23 C 1.1498(14) 0.3591(8) 1.0547(6) 0.048(4) Uani 1 1 d .
N1 N 0.0680(12) 0.1855(6) 0.5399(5) 0.044(3) Uani 1 1 d .
N7 N 1.2979(12) 0.9327(6) 0.8055(5) 0.045(3) Uani 1 1 d .
N5 N 0.6103(12) 0.5262(6) 0.6794(6) 0.049(3) Uani 1 1 d .
N2 N 0.0963(10) 0.1726(5) 0.3932(4) 0.031(2) Uani 1 1 d .
C1 C -0.3308(13) 0.0479(7) 0.4177(5) 0.041(3) Uani 1 1 d .
C50 C 0.7640(14) 0.2676(7) 0.7008(6) 0.047(4) Uani 1 1 d .
N3 N 0.6986(11) 0.2990(6) 0.9528(5) 0.045(3) Uani 1 1 d .
C18 C 0.2983(13) 0.2533(7) 0.3814(6) 0.043(3) Uani 1 1 d .
H18 H 0.3598 0.2959 0.4007 0.051 Uiso 1 1 calc R
C22 C 1.1106(12) 0.4264(7) 1.0729(6) 0.046(4) Uani 1 1 d .
C12 C 0.6323(12) 0.2170(7) 0.8435(5) 0.039(3) Uani 1 1 d .
H12 H 0.6501 0.1757 0.8134 0.047 Uiso 1 1 calc R
N6 N 0.5806(11) 0.3648(6) 0.6680(5) 0.044(3) Uani 1 1 d .
C42 C 1.1190(16) 0.8479(8) 0.8263(7) 0.063(4) Uani 1 1 d .
H42 H 1.0543 0.8376 0.8540 0.075 Uiso 1 1 calc R
N4 N 0.6914(10) 0.2965(5) 1.1005(5) 0.035(3) Uani 1 1 d .
C8 C 0.2452(13) 0.2371(6) 0.6658(5) 0.034(3) Uani 1 1 d .
C52 C 1.7497(15) 1.0439(7) 0.8654(7) 0.055(4) Uani 1 1 d .
C20 C 0.3109(13) 0.2115(7) 0.3183(6) 0.039(3) Uani 1 1 d .
C32 C 0.1641(14) 0.4181(7) 0.5588(7) 0.053(4) Uani 1 1 d .
C33 C -0.1260(13) 0.4102(7) 0.5420(7) 0.052(4) Uani 1 1 d .
C41 C 1.1279(17) 0.8002(7) 0.7663(8) 0.057(4) Uani 1 1 d .
C31 C 0.1288(15) 0.4389(7) 0.6222(7) 0.053(4) Uani 1 1 d .
C27 C 0.5096(14) 0.2419(8) 1.1772(8) 0.051(4) Uani 1 1 d .
C58 C 1.1484(14) 1.1968(7) 0.8469(6) 0.049(4) Uani 1 1 d .
H58 H 1.1380 1.2373 0.8801 0.059 Uiso 1 1 calc R
C9 C 0.3319(14) 0.2663(7) 0.7330(6) 0.044(4) Uani 1 1 d .
H9 H 0.3144 0.3102 0.7588 0.052 Uiso 1 1 calc R
C43 C 1.2208(16) 0.8214(8) 0.7261(7) 0.056(4) Uani 1 1 d .
H43 H 1.2259 0.7910 0.6844 0.067 Uiso 1 1 calc R
C19 C 0.2133(14) 0.1478(7) 0.2945(6) 0.041(3) Uani 1 1 d .
H19 H 0.2153 0.1172 0.2525 0.049 Uiso 1 1 calc R
C47 C 0.6643(15) 0.3783(8) 0.7285(6) 0.050(4) Uani 1 1 d .
H47 H 0.6581 0.4204 0.7605 0.060 Uiso 1 1 calc R
C3 C -0.6193(13) 0.0211(7) 0.4170(5) 0.041(3) Uani 1 1 d .
C53 C 1.7102(16) 1.0689(8) 0.9293(7) 0.060(4) Uani 1 1 d .
C14 C 0.5969(15) 0.3378(7) 0.9348(6) 0.047(4) Uani 1 1 d .
H14 H 0.5843 0.3792 0.9663 0.057 Uiso 1 1 calc R
C59 C 1.0571(13) 1.1797(7) 0.7845(6) 0.044(4) Uani 1 1 d .
C11 C 0.5250(14) 0.2568(7) 0.8263(5) 0.040(3) Uani 1 1 d .
C24 C 1.3974(14) 0.4502(6) 1.0826(6) 0.044(4) Uani 1 1 d .
C45 C 1.2139(16) 0.9142(7) 0.8445(7) 0.057(4) Uani 1 1 d .
H45 H 1.2151 0.9456 0.8865 0.068 Uiso 1 1 calc R
C10 C 0.4349(15) 0.2329(7) 0.7590(5) 0.047(4) Uani 1 1 d .
H10 H 0.4517 0.1898 0.7315 0.057 Uiso 1 1 calc R
C30 C 0.5985(17) 0.3069(9) 1.2043(6) 0.061(4) Uani 1 1 d .
H30 H 0.5981 0.3337 1.2480 0.073 Uiso 1 1 calc R
C17 C 0.1944(13) 0.2311(7) 0.4148(6) 0.038(3) Uani 1 1 d .
H17 H 0.1918 0.2600 0.4575 0.046 Uiso 1 1 calc R
C56 C 1.2521(15) 1.1546(7) 0.8595(6) 0.047(4) Uani 1 1 d .
H56 H 1.3122 1.1688 0.9012 0.056 Uiso 1 1 calc R
C16 C 0.1144(13) 0.1308(7) 0.3338(6) 0.042(3) Uani 1 1 d .
H16 H 0.0558 0.0870 0.3176 0.050 Uiso 1 1 calc R
C15 C 0.7125(14) 0.2415(7) 0.9078(6) 0.043(3) Uani 1 1 d .
H15 H 0.7832 0.2141 0.9197 0.051 Uiso 1 1 calc R
C7 C 0.2619(15) 0.1755(8) 0.6228(6) 0.061(5) Uani 1 1 d .
H7 H 0.3341 0.1488 0.6346 0.074 Uiso 1 1 calc R
C57 C 1.0778(14) 1.1133(7) 0.7398(6) 0.044(4) Uani 1 1 d .
H57 H 1.0166 1.0959 0.6985 0.052 Uiso 1 1 calc R
C5 C 0.0520(14) 0.2470(7) 0.5826(6) 0.052(4) Uani 1 1 d .
H5 H -0.0202 0.2728 0.5690 0.062 Uiso 1 1 calc R
C38 C 0.8308(16) 0.6397(8) 0.7334(9) 0.063(5) Uani 1 1 d .
C55 C 1.1833(15) 1.0767(7) 0.7570(7) 0.052(4) Uani 1 1 d .
H55 H 1.1955 1.0352 0.7254 0.062 Uiso 1 1 calc R
C2 C -0.3799(13) 0.1152(7) 0.4324(5) 0.037(3) Uani 1 1 d .
C49 C 0.7582(15) 0.3335(7) 0.7457(6) 0.051(4) Uani 1 1 d .
H49 H 0.8184 0.3470 0.7874 0.061 Uiso 1 1 calc R
C6 C 0.1353(13) 0.2752(7) 0.6458(5) 0.043(4) Uani 1 1 d .
H6 H 0.1185 0.3181 0.6739 0.052 Uiso 1 1 calc R
C40 C 1.029(2) 0.7315(10) 0.7385(10) 0.086(6) Uani 1 1 d .
H40 H 1.0386 0.7062 0.6953 0.103 Uiso 1 1 calc R
N8 N 1.2742(11) 1.0944(6) 0.8163(5) 0.044(3) Uani 1 1 d .
C54 C 2.0016(15) 1.0736(7) 0.9531(7) 0.058(4) Uani 1 1 d .
C13 C 0.5102(14) 0.3209(7) 0.8733(6) 0.047(4) Uani 1 1 d .
H13 H 0.4434 0.3507 0.8628 0.057 Uiso 1 1 calc R
C26 C 0.6907(14) 0.3314(8) 1.1629(7) 0.054(4) Uani 1 1 d .
H26 H 0.7528 0.3741 1.1812 0.065 Uiso 1 1 calc R
C37 C 0.7469(18) 0.6169(9) 0.7719(8) 0.071(5) Uani 1 1 d .
H37 H 0.7616 0.6400 0.8175 0.085 Uiso 1 1 calc R
C44 C 1.3019(15) 0.8844(8) 0.7466(6) 0.054(4) Uani 1 1 d .
H44 H 1.3653 0.8961 0.7191 0.064 Uiso 1 1 calc R
C48 C 0.6770(15) 0.2555(8) 0.6387(6) 0.052(4) Uani 1 1 d .
H48 H 0.6768 0.2128 0.6062 0.062 Uiso 1 1 calc R
C21 C 0.4128(16) 0.2365(8) 0.2802(8) 0.062(4) Uani 1 1 d .
H21 H 0.4866 0.2731 0.3041 0.074 Uiso 1 1 calc R
C39 C 0.9387(19) 0.7037(10) 0.7638(9) 0.077(5) Uani 1 1 d .
H39 H 0.9371 0.7259 0.8087 0.092 Uiso 1 1 calc R
C51 C 0.8619(15) 0.2179(7) 0.7159(7) 0.052(4) Uani 1 1 d .
H51 H 0.8595 0.1757 0.6826 0.063 Uiso 1 1 calc R
C35 C 0.6407(16) 0.5611(7) 0.7465(7) 0.054(4) Uani 1 1 d .
H35 H 0.5862 0.5456 0.7755 0.064 Uiso 1 1 calc R
C60 C 0.9545(15) 1.2267(7) 0.7726(7) 0.049(4) Uani 1 1 d .
H60 H 0.9519 1.2670 0.8074 0.059 Uiso 1 1 calc R
C25 C 0.6101(16) 0.2367(8) 1.0778(6) 0.053(4) Uani 1 1 d .
H25 H 0.6165 0.2109 1.0344 0.063 Uiso 1 1 calc R
C4 C 0.1709(16) 0.1512(8) 0.5599(6) 0.060(4) Uani 1 1 d .
H4 H 0.1852 0.1083 0.5312 0.072 Uiso 1 1 calc R
C28 C 0.4126(16) 0.2136(9) 1.2167(8) 0.068(5) Uani 1 1 d .
H28 H 0.3432 0.1748 1.1933 0.081 Uiso 1 1 calc R
C29 C 0.5109(16) 0.2051(8) 1.1112(7) 0.059(4) Uani 1 1 d .
H29 H 0.4507 0.1624 1.0901 0.070 Uiso 1 1 calc R
C46 C 0.5923(15) 0.3039(8) 0.6239(6) 0.051(4) Uani 1 1 d .
H46 H 0.5398 0.2942 0.5807 0.061 Uiso 1 1 calc R
C34 C 0.6861(18) 0.5504(8) 0.6394(7) 0.062(4) Uani 1 1 d .
H34 H 0.6621 0.5300 0.5934 0.074 Uiso 1 1 calc R
C36 C 0.7997(18) 0.6052(9) 0.6639(9) 0.074(5) Uani 1 1 d .
H36 H 0.8559 0.6195 0.6350 0.089 Uiso 1 1 calc R

loop_
_atom_site_aniso_label
_atom_site_aniso_U_11
_atom_site_aniso_U_22
_atom_site_aniso_U_33
_atom_site_aniso_U_23
_atom_site_aniso_U_13
_atom_site_aniso_U_12
O2 0.33(2) 0.151(15) 0.067(10) -0.021(9) -0.057(12) 0.022(15)
O1 0.31(2) 0.122(14) 0.106(12) 0.025(10) -0.086(14) -0.040(14)
Zn1 0.0390(9) 0.0531(11) 0.0196(8) 0.0025(7) -0.0030(6) -0.0063(7)
Zn2 0.0334(9) 0.0604(11) 0.0226(8) 0.0076(7) -0.0052(6) -0.0097(7)
Zn3 0.0511(10) 0.0426(11) 0.0480(10) 0.0077(8) -0.0114(8) -0.0043(8)
Zn4 0.0558(11) 0.0428(11) 0.0448(10) 0.0030(8) -0.0040(8) 0.0005(8)
S8 0.034(2) 0.050(2) 0.059(2) -0.0006(19) -0.0031(17) -0.0040(17)
S2 0.051(2) 0.041(2) 0.046(2) 0.0045(17) 0.0049(17) -0.0001(17)
S4 0.039(2) 0.054(2) 0.056(2) 0.0097(19) 0.0003(17) 0.0072(17)
S9 0.036(2) 0.059(3) 0.061(2) 0.0057(19) 0.0083(17) 0.0055(18)
S3 0.040(2) 0.046(2) 0.065(3) -0.0019(19) 0.0010(18) 0.0001(18)
S1 0.038(2) 0.050(2) 0.048(2) -0.0048(18) 0.0058(16) -0.0003(17)
S13 0.049(2) 0.080(3) 0.054(3) 0.011(2) -0.0014(19) 0.011(2)
S16 0.061(3) 0.063(3) 0.043(2) 0.0011(19) -0.0012(18) 0.002(2)
S19 0.080(3) 0.075(3) 0.040(2) 0.014(2) -0.005(2) 0.001(2)
S11 0.043(2) 0.083(3) 0.037(2) 0.0098(19) -0.0004(16) 0.007(2)
S12 0.066(3) 0.070(3) 0.041(2) -0.003(2) -0.0025(19) 0.003(2)
S6 0.046(2) 0.043(2) 0.054(2) 0.0038(18) 0.0029(17) -0.0032(17)
S17 0.069(3) 0.070(3) 0.036(2) 0.0035(19) 0.0012(19) -0.003(2)
S10 0.033(2) 0.073(3) 0.105(4) 0.008(3) -0.003(2) -0.008(2)
S18 0.056(3) 0.078(3) 0.055(3) 0.003(2) 0.004(2) -0.001(2)
S7 0.029(2) 0.056(3) 0.088(3) 0.004(2) 0.0064(19) 0.0028(17)
S14 0.055(3) 0.079(3) 0.059(3) 0.015(2) 0.011(2) 0.015(2)
S5 0.039(2) 0.079(3) 0.072(3) 0.000(2) 0.0029(19) -0.007(2)
S15 0.048(3) 0.092(4) 0.080(3) 0.006(3) -0.001(2) 0.009(2)
S20 0.073(3) 0.087(4) 0.083(3) 0.021(3) -0.013(3) 0.003(3)
C23 0.045(8) 0.062(10) 0.027(8) 0.007(7) -0.007(6) -0.006(7)
N1 0.054(7) 0.047(8) 0.036(7) 0.017(6) 0.010(5) 0.010(6)
N7 0.052(7) 0.043(7) 0.034(7) 0.007(6) 0.003(6) -0.001(6)
N5 0.061(8) 0.033(7) 0.052(8) 0.012(6) 0.002(6) 0.007(6)
N2 0.039(6) 0.040(7) 0.011(5) 0.007(5) 0.000(4) 0.002(5)
C1 0.036(8) 0.058(10) 0.024(7) 0.010(6) -0.007(6) -0.004(7)
C50 0.051(9) 0.050(10) 0.036(8) 0.007(7) 0.004(7) 0.006(7)
N3 0.045(7) 0.060(8) 0.030(7) 0.017(6) -0.001(5) 0.010(6)
C18 0.032(8) 0.060(10) 0.035(8) 0.019(7) -0.001(6) -0.002(7)
C22 0.026(7) 0.061(10) 0.042(8) -0.003(7) 0.002(6) 0.023(7)
C12 0.036(8) 0.048(9) 0.018(7) -0.005(6) -0.015(6) -0.001(6)
N6 0.048(7) 0.039(7) 0.037(7) 0.007(6) -0.005(5) -0.006(5)
C42 0.062(10) 0.064(11) 0.052(10) 0.009(9) 0.004(8) -0.014(8)
N4 0.028(6) 0.037(7) 0.026(6) -0.001(5) -0.010(5) -0.010(5)
C8 0.044(8) 0.039(8) 0.013(6) 0.001(6) -0.001(5) -0.002(6)
C52 0.048(9) 0.032(9) 0.079(11) 0.008(8) 0.011(8) 0.002(7)
C20 0.032(8) 0.063(10) 0.031(8) 0.027(7) 0.000(6) 0.012(7)
C32 0.045(9) 0.056(10) 0.071(11) 0.034(8) 0.016(8) 0.017(7)
C33 0.031(8) 0.055(10) 0.061(9) 0.008(7) -0.005(7) 0.005(7)
C41 0.066(11) 0.028(9) 0.057(11) 0.002(8) -0.029(9) -0.006(8)
C31 0.064(10) 0.051(10) 0.044(9) 0.018(7) 0.003(7) -0.006(8)
C27 0.037(8) 0.055(10) 0.063(11) 0.027(9) 0.004(8) -0.002(7)
C58 0.057(9) 0.048(10) 0.042(9) 0.012(7) 0.008(7) 0.008(8)
C9 0.060(9) 0.035(8) 0.021(7) -0.008(6) -0.010(6) -0.003(7)
C43 0.067(11) 0.055(11) 0.030(8) 0.002(8) -0.020(8) 0.001(9)
C19 0.051(9) 0.049(9) 0.029(8) 0.014(7) 0.015(6) 0.015(7)
C47 0.072(10) 0.065(11) 0.016(7) 0.016(7) 0.003(7) 0.018(8)
C3 0.044(8) 0.044(9) 0.023(7) -0.002(6) -0.007(6) -0.005(6)
C53 0.076(11) 0.063(11) 0.034(9) 0.008(7) -0.009(8) 0.011(8)
C14 0.061(9) 0.045(9) 0.022(7) -0.009(6) 0.005(7) -0.010(8)
C59 0.038(8) 0.051(10) 0.032(8) 0.002(7) -0.004(6) -0.006(7)
C11 0.056(9) 0.054(9) 0.005(6) 0.010(6) -0.003(6) -0.009(7)
C24 0.059(9) 0.023(8) 0.043(8) 0.000(6) 0.004(7) -0.001(6)
C45 0.074(11) 0.043(10) 0.036(9) -0.005(7) -0.011(8) -0.010(8)
C10 0.074(10) 0.043(9) 0.016(7) -0.001(6) -0.001(7) -0.003(8)
C30 0.086(12) 0.082(13) 0.019(8) 0.015(8) 0.009(7) 0.032(10)
C17 0.042(8) 0.048(9) 0.017(7) 0.003(6) -0.005(6) 0.000(7)
C56 0.071(10) 0.030(8) 0.031(8) -0.001(7) 0.001(7) -0.002(7)
C16 0.038(8) 0.051(9) 0.040(9) 0.021(7) 0.001(6) 0.000(7)
C15 0.051(9) 0.041(9) 0.030(8) 0.007(7) -0.006(6) -0.004(7)
C7 0.065(10) 0.070(11) 0.035(8) -0.003(8) -0.025(7) 0.039(8)
C57 0.048(9) 0.052(10) 0.024(7) 0.007(7) -0.007(6) 0.004(7)
C5 0.056(9) 0.050(10) 0.039(8) 0.005(7) -0.016(7) 0.014(7)
C38 0.050(10) 0.040(10) 0.075(12) 0.008(9) -0.042(9) -0.018(8)
C55 0.059(10) 0.039(9) 0.055(10) 0.007(7) 0.007(8) 0.009(8)
C2 0.036(7) 0.055(9) 0.019(7) 0.011(6) 0.005(5) 0.004(7)
C49 0.077(10) 0.044(9) 0.026(8) 0.009(7) -0.009(7) 0.008(8)
C6 0.053(9) 0.045(9) 0.016(7) -0.010(6) -0.011(6) 0.011(7)
C40 0.076(14) 0.084(15) 0.113(16) 0.047(12) 0.014(12) 0.029(11)
N8 0.050(7) 0.047(8) 0.029(6) 0.009(6) -0.008(5) 0.001(6)
C54 0.057(10) 0.045(10) 0.067(10) 0.014(8) 0.001(8) -0.004(7)
C13 0.051(9) 0.058(10) 0.020(7) 0.001(7) -0.016(6) 0.002(7)
C26 0.048(9) 0.079(12) 0.036(9) 0.018(8) 0.013(7) -0.003(8)
C37 0.073(12) 0.069(12) 0.059(11) 0.033(9) -0.028(9) -0.039(10)
C44 0.061(10) 0.067(11) 0.030(8) 0.015(8) -0.007(7) 0.010(9)
C48 0.068(10) 0.052(10) 0.035(9) 0.016(7) 0.004(7) 0.005(8)
C21 0.061(10) 0.084(12) 0.052(10) 0.034(9) 0.017(8) 0.009(9)
C39 0.074(13) 0.098(16) 0.081(13) 0.050(11) 0.028(10) 0.028(11)
C51 0.064(10) 0.038(9) 0.049(9) 0.000(7) 0.014(8) 0.011(8)
C35 0.073(10) 0.044(9) 0.039(9) 0.012(7) -0.005(7) -0.002(8)
C60 0.055(9) 0.042(9) 0.053(10) 0.015(7) 0.014(7) 0.010(7)
C25 0.069(11) 0.067(11) 0.031(8) 0.018(8) 0.026(8) 0.017(9)
C4 0.073(11) 0.054(10) 0.036(9) -0.011(7) -0.009(7) 0.020(8)
C28 0.048(10) 0.097(14) 0.052(11) 0.020(9) -0.001(8) 0.000(9)
C29 0.065(11) 0.053(10) 0.045(10) 0.002(8) -0.006(8) 0.002(8)
C46 0.059(10) 0.062(11) 0.033(8) 0.019(8) -0.001(7) 0.017(8)
C34 0.102(13) 0.035(9) 0.042(9) -0.001(7) 0.025(9) -0.006(9)
C36 0.078(12) 0.065(12) 0.096(14) 0.043(11) 0.032(10) 0.016(10)

loop_
_atom_type_symbol
_atom_type_description
_atom_type_scat_dispersion_real
_atom_type_scat_dispersion_imag
_atom_type_scat_source
C C 0.0033 0.0016 'International Tables Vol C Tables 4.2.6.8 and 6.1.1.4'
H H 0.0000 0.0000 'International Tables Vol C Tables 4.2.6.8 and 6.1.1.4'
N N 0.0061 0.0033 'International Tables Vol C Tables 4.2.6.8 and 6.1.1.4'
S S 0.1246 0.1234 'International Tables Vol C Tables 4.2.6.8 and 6.1.1.4'
Zn Zn 0.2839 1.4301 'International Tables Vol C Tables 4.2.6.8 and 6.1.1.4'
O O 0.0106 0.0060 'International Tables Vol C Tables 4.2.6.8 and 6.1.1.4'

loop_
_geom_angle_atom_site_label_1
_geom_angle_atom_site_label_2
_geom_angle_atom_site_label_3
_geom_angle
_geom_angle_site_symmetry_1
N2 Zn1 N1 97.8(4) .
N2 Zn1 S1 113.1(3) .
N1 Zn1 S1 118.6(3) .
N2 Zn1 S2 122.0(3) .
N1 Zn1 S2 107.6(3) .
S1 Zn1 S2 99.02(13) .
N4 Zn2 N3 100.0(4) .
N4 Zn2 S7 117.6(3) .
N3 Zn2 S7 115.8(4) .
N4 Zn2 S6 116.8(3) .
N3 Zn2 S6 108.4(3) .
S7 Zn2 S6 98.68(13) .
N5 Zn3 N6 98.9(4) .
N5 Zn3 S11 118.0(4) .
N6 Zn3 S11 114.6(3) .
N5 Zn3 S12 108.7(3) .
N6 Zn3 S12 118.7(3) .
S11 Zn3 S12 98.96(14) .
N8 Zn4 N7 100.0(4) .
N8 Zn4 S17 109.9(3) .
N7 Zn4 S17 117.3(3) .
N8 Zn4 S16 122.7(3) .
N7 Zn4 S16 108.2(3) .
S17 Zn4 S16 99.87(15) .
C24 S8 C22 99.2(6) .
C2 S2 Zn1 93.1(4) .
C2 S4 C3 100.6(6) .
C24 S9 C23 98.8(7) .
C3 S3 C1 100.7(6) .
C1 S1 Zn1 93.5(5) .
C32 S13 C33 98.5(6) .
C52 S16 Zn4 91.5(5) .
C54 S19 C53 101.4(7) .
C32 S11 Zn3 93.9(5) .
C31 S12 Zn3 93.0(5) .
C23 S6 Zn2 91.7(5) .
C53 S17 Zn4 94.2(5) .
C52 S18 C54 99.1(7) .
C22 S7 Zn2 94.5(5) .
C33 S14 C31 99.8(7) .
C22 C23 S6 130.2(11) .
C22 C23 S9 112.8(10) .
S6 C23 S9 116.9(8) .
C4 N1 C5 116.3(11) .
C4 N1 Zn1 120.8(9) .
C5 N1 Zn1 122.9(9) .
C45 N7 C44 117.3(12) .
C45 N7 Zn4 120.0(9) .
C44 N7 Zn4 122.6(10) .
C34 N5 C35 117.7(12) .
C34 N5 Zn3 122.7(10) .
C35 N5 Zn3 119.6(10) .
C17 N2 C16 112.9(10) .
C17 N2 Zn1 123.5(8) .
C16 N2 Zn1 123.6(8) .
C2 C1 S1 126.7(10) .
C2 C1 S3 114.6(9) .
S1 C1 S3 118.7(8) .
C48 C50 C49 114.7(13) .
C48 C50 C51 122.3(12) .
C49 C50 C51 122.8(12) .
C15 N3 C14 116.0(11) .
C15 N3 Zn2 121.8(9) .
C14 N3 Zn2 122.1(9) .
C17 C18 C20 119.2(12) .
C23 C22 S8 117.2(9) .
C23 C22 S7 124.5(11) .
S8 C22 S7 118.3(8) .
C11 C12 C15 116.9(11) .
C46 N6 C47 116.3(11) .
C46 N6 Zn3 123.4(8) .
C47 N6 Zn3 120.2(9) .
C41 C42 C45 117.1(15) .
C25 N4 C26 117.0(12) .
C25 N4 Zn2 120.9(9) .
C26 N4 Zn2 121.8(9) .
C7 C8 C6 117.8(10) .
C7 C8 C9 124.5(11) .
C6 C8 C9 117.7(11) .
C53 C52 S16 128.4(11) .
C53 C52 S18 114.1(11) .
S16 C52 S18 117.2(9) .
C18 C20 C19 115.3(12) .
C18 C20 C21 120.0(13) .
C19 C20 C21 124.5(12) .
C31 C32 S13 115.3(10) .
C31 C32 S11 127.2(11) .
S13 C32 S11 117.5(8) .
S15 C33 S14 125.9(9) .
S15 C33 S13 122.9(8) .
S14 C33 S13 111.1(6) .
C42 C41 C43 117.8(14) .
C42 C41 C40 123.2(18) .
C43 C41 C40 118.5(15) .
C32 C31 S14 115.0(10) .
C32 C31 S12 126.8(11) .
S14 C31 S12 117.9(8) .
C29 C27 C30 118.7(14) .
C29 C27 C28 120.2(14) .
C30 C27 C28 121.1(14) .
C56 C58 C59 120.5(13) .
C10 C9 C8 123.3(12) .
C44 C43 C41 120.6(14) .
C16 C19 C20 119.8(12) .
N6 C47 C49 123.6(12) .
S5 C3 S3 126.4(8) .
S5 C3 S4 123.7(8) .
S3 C3 S4 109.9(7) .
C52 C53 S17 125.4(10) .
C52 C53 S19 114.6(12) .
S17 C53 S19 119.8(8) .
N3 C14 C13 124.5(12) .
C58 C59 C60 118.7(12) .
C58 C59 C57 113.8(12) .
C60 C59 C57 127.5(11) .
C12 C11 C13 118.3(10) .
C12 C11 C10 119.4(11) .
C13 C11 C10 122.3(12) .
S10 C24 S8 125.4(7) .
S10 C24 S9 122.8(8) .
S8 C24 S9 111.9(7) .
N7 C45 C42 123.4(13) .
C9 C10 C11 127.4(12) .
C27 C30 C26 118.1(13) .
N2 C17 C18 127.3(11) .
N8 C56 C58 124.9(12) .
N2 C16 C19 125.2(12) .
N3 C15 C12 126.3(12) .
C8 C7 C4 120.3(12) .
C55 C57 C59 120.6(12) .
N1 C5 C6 124.7(12) .
C37 C38 C36 117.3(14) .
C37 C38 C39 118.4(16) .
C36 C38 C39 123.9(17) .
C57 C55 N8 125.5(13) .
C1 C2 S2 127.2(9) .
C1 C2 S4 114.1(10) .
S2 C2 S4 118.6(8) .
C47 C49 C50 120.2(12) .
C5 C6 C8 117.6(11) .
C39 C40 C41 130(2) .
C56 N8 C55 114.6(11) .
C56 N8 Zn4 124.5(9) .
C55 N8 Zn4 121.0(9) .
S20 C54 S19 126.0(9) .
S20 C54 S18 123.4(9) .
S19 C54 S18 110.5(7) .
C14 C13 C11 117.9(12) .
N4 C26 C30 122.9(14) .
C38 C37 C35 121.4(15) .
C43 C44 N7 123.6(15) .
C46 C48 C50 121.8(13) .
C28 C21 C20 127.1(15) 1_554
C40 C39 C38 129(2) .
C60 C51 C50 126.6(12) 1_545
C37 C35 N5 122.1(14) .
C51 C60 C59 125.6(13) 1_565
N4 C25 C29 127.4(13) .
N1 C4 C7 123.4(12) .
C21 C28 C27 127.2(15) 1_556
C27 C29 C25 115.7(13) .
N6 C46 C48 123.2(12) .
N5 C34 C36 121.6(14) .
C34 C36 C38 119.6(15) .

loop_
_geom_bond_atom_site_label_1
_geom_bond_atom_site_label_2
_geom_bond_distance
_geom_bond_site_symmetry_2
Zn1 N2 2.032(10) .
Zn1 N1 2.040(10) .
Zn1 S1 2.271(4) .
Zn1 S2 2.299(4) .
Zn2 N4 2.021(10) .
Zn2 N3 2.051(10) .
Zn2 S7 2.260(4) .
Zn2 S6 2.309(4) .
Zn3 N5 2.037(11) .
Zn3 N6 2.046(11) .
Zn3 S11 2.274(4) .
Zn3 S12 2.314(4) .
Zn4 N8 2.043(10) .
Zn4 N7 2.071(11) .
Zn4 S17 2.268(4) .
Zn4 S16 2.297(4) .
S8 C24 1.701(13) .
S8 C22 1.730(14) .
S2 C2 1.717(13) .
S4 C2 1.728(12) .
S4 C3 1.754(13) .
S9 C24 1.738(12) .
S9 C23 1.777(14) .
S3 C3 1.714(13) .
S3 C1 1.744(13) .
S1 C1 1.730(13) .
S13 C32 1.729(14) .
S13 C33 1.747(14) .
S16 C52 1.745(14) .
S19 C54 1.702(15) .
S19 C53 1.725(13) .
S11 C32 1.751(14) .
S12 C31 1.759(13) .
S6 C23 1.716(14) .
S17 C53 1.712(16) .
S10 C24 1.646(13) .
S18 C52 1.757(14) .
S18 C54 1.759(14) .
S7 C22 1.740(12) .
S14 C33 1.703(13) .
S14 C31 1.722(15) .
S5 C3 1.620(13) .
S15 C33 1.637(12) .
S20 C54 1.616(14) .
C23 C22 1.370(17) .
N1 C4 1.297(15) .
N1 C5 1.335(15) .
N7 C45 1.295(17) .
N7 C44 1.351(16) .
N5 C34 1.314(17) .
N5 C35 1.372(15) .
N2 C17 1.333(14) .
N2 C16 1.339(14) .
C1 C2 1.404(16) .
C50 C48 1.386(15) .
C50 C49 1.395(17) .
C50 C51 1.451(17) .
N3 C15 1.295(14) .
N3 C14 1.334(16) .
C18 C17 1.367(17) .
C18 C20 1.387(16) .
C12 C11 1.380(16) .
C12 C15 1.387(14) .
N6 C46 1.327(15) .
N6 C47 1.341(13) .
C42 C41 1.375(19) .
C42 C45 1.434(18) .
N4 C25 1.274(16) .
N4 C26 1.310(15) .
C8 C7 1.339(16) .
C8 C6 1.394(16) .
C8 C9 1.465(14) .
C52 C53 1.409(18) .
C20 C19 1.406(17) .
C20 C21 1.446(18) .
C32 C31 1.375(17) .
C41 C43 1.39(2) .
C41 C40 1.49(2) .
C27 C29 1.385(18) .
C27 C30 1.391(19) .
C27 C28 1.47(2) .
C58 C56 1.361(17) .
C58 C59 1.399(15) .
C9 C10 1.334(17) .
C43 C44 1.322(18) .
C19 C16 1.383(17) .
C47 C49 1.366(17) .
C14 C13 1.364(14) .
C59 C60 1.420(17) .
C59 C57 1.435(17) .
C11 C13 1.409(17) .
C11 C10 1.474(14) .
C30 C26 1.432(19) .
C56 N8 1.338(15) .
C7 C4 1.404(15) .
C57 C55 1.325(17) .
C5 C6 1.385(14) .
C38 C37 1.32(2) .
C38 C36 1.41(2) .
C38 C39 1.47(2) .
C55 N8 1.346(14) .
C40 C39 1.21(2) .
C37 C35 1.345(18) .
C48 C46 1.353(17) .
C21 C28 1.288(18) 1_554
C51 C60 1.328(16) 1_545
C60 C51 1.328(16) 1_565
C25 C29 1.420(19) .
C28 C21 1.287(18) 1_556
C34 C36 1.374(19) .
